data_2233954
loop_
_publ_author_name
'Jung, Sungyup'
'Ha, Jeong-Myeong'
'Kim, Il Won'

_publ_section_title
;
 Bis[(2,2-dimethylpropanoyloxy)methyl]
 {[2-(6-amino-9<i>H</i>-purin-9-yl)ethoxy]methyl}phosphonate--succinic
 acid (2/1)
;
_journal_coeditor_code PK2386
_journal_issue 3
_journal_name_full 'Acta Crystallographica Section E'
_journal_page_first o809
_journal_page_last o810
_journal_paper_doi 10.1107/S1600536812006873
_journal_volume 68
_journal_year 2012
_chemical_formula_iupac '2C20 H32 N5 O8 P , C4 H6 O4'
_chemical_formula_moiety '2(C20 H32 N5 O8 P), C4 H6 O4'
_chemical_formula_sum 'C44 H70 N10 O20 P2'
_chemical_formula_weight 1121.04
_chemical_melting_point 410
_chemical_name_common 'Adefovir dipivoxil 0.5succinic acid'
_chemical_name_systematic
;
Bis[(2,2-dimethylpropanoyloxy)methyl]
{[2-(6-amino-9<i>H</i>-purin-9-yl)ethoxy]methyl}phosphonate--succinic acid (2/1)
;
_space_group_IT_number 2
_symmetry_cell_setting triclinic
_symmetry_space_group_name_Hall '-P 1'
_symmetry_space_group_name_H-M 'P -1'
_atom_sites_solution_hydrogens geom
_atom_sites_solution_primary direct
_atom_sites_solution_secondary difmap
_audit_creation_method SHELXL97
_cell_angle_alpha 80.409(8)
_cell_angle_beta 79.718(9)
_cell_angle_gamma 80.407(8)
_cell_formula_units_Z 1
_cell_length_a 7.7122(12)
_cell_length_b 10.1577(15)
_cell_length_c 19.185(3)
_cell_measurement_reflns_used 9846
_cell_measurement_temperature 296(2)
_cell_measurement_theta_max 25.74
_cell_measurement_theta_min 2.18
_cell_volume 1443.5(4)
_computing_cell_refinement 'SAINT (Bruker, 2002)'
_computing_data_collection 'SMART (Bruker, 2002)'
_computing_data_reduction 'SAINT (Bruker, 2002)'
_computing_molecular_graphics 'ORTEP-3 for Windows (Farrugia, 1997)'
_computing_publication_material 'WinGX (Farrugia, 1999)'
_computing_structure_refinement 'SHELXL97 (Sheldrick, 2008)'
_computing_structure_solution 'SHELXS97 (Sheldrick, 2008)'
_diffrn_ambient_temperature 296(2)
_diffrn_measured_fraction_theta_full 0.996
_diffrn_measured_fraction_theta_max 0.996
_diffrn_measurement_device_type 'Bruker SMART CCD'
_diffrn_measurement_method '\f and \w'
_diffrn_radiation_monochromator graphite
_diffrn_radiation_type MoK\a
_diffrn_radiation_wavelength 0.71073
_diffrn_reflns_av_R_equivalents 0.0528
_diffrn_reflns_av_sigmaI/netI 0.0403
_diffrn_reflns_limit_h_max 10
_diffrn_reflns_limit_h_min -10
_diffrn_reflns_limit_k_max 13
_diffrn_reflns_limit_k_min -13
_diffrn_reflns_limit_l_max 25
_diffrn_reflns_limit_l_min -25
_diffrn_reflns_number 49737
_diffrn_reflns_theta_full 28.38
_diffrn_reflns_theta_max 28.38
_diffrn_reflns_theta_min 1.09
_diffrn_standards_number 0
_exptl_absorpt_coefficient_mu 0.153
_exptl_absorpt_correction_T_max 0.987
_exptl_absorpt_correction_T_min 0.982
_exptl_absorpt_correction_type multi-scan
_exptl_absorpt_process_details '(SADABS; Bruker, 2002)'
_exptl_crystal_colour colourless
_exptl_crystal_density_diffrn 1.290
_exptl_crystal_density_method 'not measured'
_exptl_crystal_description block
_exptl_crystal_F_000 594
_exptl_crystal_size_max 0.11
_exptl_crystal_size_mid 0.10
_exptl_crystal_size_min 0.08
_refine_diff_density_max 0.376
_refine_diff_density_min -0.290
_refine_ls_extinction_method none
_refine_ls_goodness_of_fit_ref 1.008
_refine_ls_hydrogen_treatment mixed
_refine_ls_matrix_type full
_refine_ls_number_parameters 417
_refine_ls_number_reflns 7222
_refine_ls_number_restraints 0
_refine_ls_restrained_S_all 1.008
_refine_ls_R_factor_all 0.0737
_refine_ls_R_factor_gt 0.0462
_refine_ls_shift/su_max 0.000
_refine_ls_shift/su_mean 0.000
_refine_ls_structure_factor_coef Fsqd
_refine_ls_weighting_details 'calc w = 1/[\s^2^(Fo^2^)+(0.0783P)^2^] where P=(Fo^2^+2Fc^2^)/3'
_refine_ls_weighting_scheme calc
_refine_ls_wR_factor_gt 0.1308
_refine_ls_wR_factor_ref 0.1429
_reflns_number_gt 4593
_reflns_number_total 7222
_reflns_threshold_expression I>2\s(I)
_cod_data_source_file pk2386.cif
_cod_data_source_block I
_cod_depositor_comments
;

2019-10-02
Z value and formula fixed to values more according to usual
chemical conventions.                 miguel
;
_cod_original_formula_sum 'C22 H35 N5 O10 P'
_cod_original_formula_weight 560.52
_cod_original_formula_moiety 'C20 H32 N5 O8 P, 0.5(C4 H6 O4)'
_cod_original_formula_iupac 'C20 H32 N5 O8 P , 0.5C4 H6 O4'
_cod_original_formula_units_Z 2
_cod_database_code 2233954
_cod_database_fobs_code 2233954

loop_
_symmetry_equiv_pos_as_xyz
'x, y, z'
'-x, -y, -z'

loop_
_atom_site_type_symbol
_atom_site_label
_atom_site_fract_x
_atom_site_fract_y
_atom_site_fract_z
_atom_site_U_iso_or_equiv
_atom_site_adp_type
_atom_site_calc_flag
_atom_site_refinement_flags
_atom_site_occupancy
_atom_site_symmetry_multiplicity
P P1 0.85354(6) 0.35488(4) 0.23364(3) 0.04127(14) Uani d . 1 1
O O2 1.16908(15) 0.27477(11) 0.16611(7) 0.0465(3) Uani d . 1 1
H H22A 0.869(3) -0.400(2) 0.0252(13) 0.083(8) Uiso d . 1 1
O O1 0.75924(17) 0.37739(12) 0.17242(7) 0.0520(3) Uani d . 1 1
H H7A 1.410(3) 0.2107(19) 0.1924(10) 0.052(5) Uiso d . 1 1
N N4 1.30471(18) -0.10694(13) 0.07213(8) 0.0408(3) Uani d . 1 1
H H6A 1.364(3) 0.2683(19) 0.0495(10) 0.050(5) Uiso d . 1 1
N N5 1.40907(18) 0.07897(12) 0.08442(7) 0.0376(3) Uani d . 1 1
H H8A 1.137(3) 0.353(2) 0.2554(13) 0.077(7) Uiso d . 1 1
O O10 1.08166(19) -0.23084(12) 0.01701(8) 0.0561(4) Uani d . 1 1
H H1C 1.590(3) -0.454(2) 0.1269(10) 0.047(5) Uiso d . 1 1
N N1 1.5210(2) -0.38651(15) 0.11658(10) 0.0497(4) Uani d . 1 1
H H5 1.177(3) 0.0849(19) 0.0460(10) 0.054(5) Uiso d . 1 1
O O6 0.79832(17) 0.45855(12) 0.28933(7) 0.0545(3) Uani d . 1 1
H H7B 1.377(3) 0.371(2) 0.1459(10) 0.057(5) Uiso d . 1 1
O O3 0.83198(18) 0.21639(11) 0.28310(7) 0.0526(3) Uani d . 1 1
H H6B 1.549(3) 0.2239(18) 0.0706(10) 0.054(6) Uiso d . 1 1
C C3 1.4627(2) -0.14293(15) 0.09965(9) 0.0350(4) Uani d . 1 1
H H1A 1.870(3) -0.1491(19) 0.1681(11) 0.059(6) Uiso d . 1 1
N N2 1.7135(2) -0.26489(14) 0.14725(9) 0.0508(4) Uani d . 1 1
H H15B 0.551(3) 0.523(2) 0.2714(12) 0.071(7) Uiso d . 1 1
N N3 1.6779(2) -0.02193(14) 0.13207(9) 0.0513(4) Uani d . 1 1
H H15A 0.633(3) 0.619(2) 0.3206(12) 0.078(7) Uiso d . 1 1
C C4 1.5280(2) -0.02841(15) 0.10754(9) 0.0372(4) Uani d . 1 1
H H22B 0.974(3) -0.383(2) -0.0530(12) 0.065(6) Uiso d . 1 1
O O4 0.9500(2) 0.00392(13) 0.25970(8) 0.0628(4) Uani d . 1 1
H H8B 1.104(3) 0.456(2) 0.1946(12) 0.073(7) Uiso d . 1 1
O O7 0.5407(2) 0.45750(14) 0.37225(8) 0.0645(4) Uani d . 1 1
C C5 1.2792(2) 0.02556(16) 0.06432(10) 0.0415(4) Uani d . 1 1
C C2 1.5646(2) -0.26729(15) 0.12075(9) 0.0383(4) Uani d . 1 1
H H9B 0.689(4) 0.071(3) 0.2924(16) 0.112(10) Uiso d . 1 1
C C6 1.4277(3) 0.22069(16) 0.08249(11) 0.0438(4) Uani d . 1 1
H H1B 1.438(3) -0.3928(19) 0.0988(10) 0.044(6) Uiso d . 1 1
C C7 1.3572(2) 0.27262(18) 0.15218(11) 0.0450(4) Uani d . 1 1
H H9A 0.792(3) 0.126(2) 0.2055(14) 0.088(8) Uiso d . 1 1
C C22 0.9785(3) -0.42444(17) -0.00200(12) 0.0436(4) Uani d . 1 1
H H10 1.161(3) -0.206(2) 0.0348(13) 0.081(8) Uiso d . 1 1
C C21 1.1118(2) -0.36274(17) 0.02458(10) 0.0445(4) Uani d . 1 1
C C8 1.0864(3) 0.3663(2) 0.21406(13) 0.0505(5) Uani d . 1 1
C C1 1.7603(3) -0.14515(19) 0.15018(13) 0.0577(5) Uani d . 1 1
O O9 1.2352(2) -0.42677(14) 0.05093(11) 0.0873(6) Uani d . 1 1
O O5 0.8495(3) -0.0752(3) 0.37084(13) 0.1501(12) Uani d . 1 1
C C9 0.7978(3) 0.10227(19) 0.25713(16) 0.0618(6) Uani d . 1 1
C C11 1.1398(3) -0.1700(2) 0.31830(12) 0.0678(6) Uani d . 1 1
C C15 0.6237(3) 0.5252(2) 0.30718(14) 0.0625(6) Uani d . 1 1
O O8 0.4230(3) 0.3366(2) 0.31153(9) 0.0959(6) Uani d . 1 1
C C16 0.4436(3) 0.3614(2) 0.36752(12) 0.0608(5) Uani d . 1 1
C C10 0.9642(3) -0.0782(2) 0.32119(13) 0.0696(6) Uani d . 1 1
C C18 0.2912(6) 0.3830(4) 0.4914(2) 0.1566(19) Uani d . 1 1
H H18A 0.1843 0.4337 0.4764 0.235 Uiso calc R 1 1
H H18B 0.3726 0.4436 0.4936 0.235 Uiso calc R 1 1
H H18C 0.2627 0.3324 0.5379 0.235 Uiso calc R 1 1
C C14 1.2937(4) -0.0882(3) 0.28699(18) 0.1026(10) Uani d . 1 1
H H14A 1.2850 -0.0523 0.2380 0.154 Uiso calc R 1 1
H H14B 1.4052 -0.1458 0.2894 0.154 Uiso calc R 1 1
H H14C 1.2870 -0.0155 0.3140 0.154 Uiso calc R 1 1
C C12 1.1638(5) -0.2356(4) 0.39287(18) 0.1525(18) Uani d . 1 1
H H12A 1.1480 -0.1675 0.4235 0.229 Uiso calc R 1 1
H H12B 1.2813 -0.2852 0.3922 0.229 Uiso calc R 1 1
H H12C 1.0774 -0.2960 0.4105 0.229 Uiso calc R 1 1
C C17 0.3749(4) 0.2886(3) 0.43929(13) 0.0794(7) Uani d . 1 1
C C20 0.5398(7) 0.2122(6) 0.4705(3) 0.213(3) Uani d . 1 1
H H20A 0.5030 0.1645 0.5170 0.320 Uiso calc R 1 1
H H20B 0.6162 0.2752 0.4746 0.320 Uiso calc R 1 1
H H20C 0.6030 0.1491 0.4395 0.320 Uiso calc R 1 1
C C19 0.2625(9) 0.1901(6) 0.4313(2) 0.227(3) Uani d . 1 1
H H19A 0.2433 0.1300 0.4754 0.341 Uiso calc R 1 1
H H19B 0.3207 0.1392 0.3937 0.341 Uiso calc R 1 1
H H19C 0.1501 0.2367 0.4198 0.341 Uiso calc R 1 1
C C13 1.1420(4) -0.2716(3) 0.2684(2) 0.1238(13) Uani d . 1 1
H H13A 1.2543 -0.3294 0.2651 0.186 Uiso calc R 1 1
H H13B 1.1254 -0.2249 0.2217 0.186 Uiso calc R 1 1
H H13C 1.0477 -0.3249 0.2866 0.186 Uiso calc R 1 1

loop_
_atom_site_aniso_label
_atom_site_aniso_U_11
_atom_site_aniso_U_22
_atom_site_aniso_U_33
_atom_site_aniso_U_12
_atom_site_aniso_U_13
_atom_site_aniso_U_23
P1 0.0401(3) 0.0328(2) 0.0502(3) 0.00576(17) -0.0116(2) -0.01014(19)
O2 0.0360(7) 0.0422(6) 0.0663(8) -0.0040(5) -0.0069(6) -0.0242(6)
O1 0.0506(8) 0.0463(7) 0.0587(8) 0.0086(6) -0.0214(6) -0.0078(6)
N4 0.0401(8) 0.0326(7) 0.0523(9) -0.0019(6) -0.0169(7) -0.0061(6)
N5 0.0391(8) 0.0280(6) 0.0449(8) -0.0019(5) -0.0073(6) -0.0046(6)
O10 0.0544(9) 0.0388(7) 0.0831(10) -0.0083(6) -0.0301(8) -0.0090(6)
N1 0.0500(10) 0.0280(7) 0.0766(12) -0.0011(7) -0.0322(9) -0.0034(7)
O6 0.0524(8) 0.0457(7) 0.0661(9) 0.0058(6) -0.0065(7) -0.0249(6)
O3 0.0654(9) 0.0379(6) 0.0564(8) -0.0030(6) -0.0194(7) -0.0062(6)
C3 0.0367(9) 0.0315(8) 0.0377(9) -0.0033(6) -0.0095(7) -0.0054(6)
N2 0.0493(9) 0.0369(8) 0.0724(11) 0.0008(6) -0.0288(8) -0.0117(7)
N3 0.0483(9) 0.0385(8) 0.0751(11) -0.0039(7) -0.0245(8) -0.0172(7)
C4 0.0382(9) 0.0317(8) 0.0426(9) -0.0018(6) -0.0082(7) -0.0087(7)
O4 0.0758(10) 0.0428(7) 0.0635(9) 0.0123(6) -0.0158(8) -0.0050(6)
O7 0.0757(10) 0.0612(9) 0.0554(9) -0.0103(7) 0.0005(8) -0.0159(7)
C5 0.0416(10) 0.0335(8) 0.0498(10) -0.0018(7) -0.0131(8) -0.0042(7)
C2 0.0400(9) 0.0340(8) 0.0420(9) -0.0027(7) -0.0111(8) -0.0058(7)
C6 0.0421(11) 0.0283(8) 0.0588(12) -0.0039(7) -0.0047(9) -0.0038(8)
C7 0.0353(10) 0.0356(9) 0.0676(13) -0.0042(7) -0.0089(9) -0.0167(9)
C22 0.0392(10) 0.0415(9) 0.0544(12) -0.0054(8) -0.0170(9) -0.0090(8)
C21 0.0420(10) 0.0397(9) 0.0553(11) -0.0078(7) -0.0155(9) -0.0066(8)
C8 0.0455(11) 0.0486(11) 0.0624(13) -0.0021(9) -0.0105(10) -0.0245(10)
C1 0.0504(12) 0.0462(10) 0.0869(16) 0.0009(9) -0.0357(11) -0.0201(10)
O9 0.0812(11) 0.0438(8) 0.1585(17) -0.0067(7) -0.0839(12) -0.0076(9)
O5 0.1080(17) 0.147(2) 0.1177(18) 0.0577(15) 0.0455(14) 0.0593(15)
C9 0.0713(15) 0.0328(9) 0.0861(17) 0.0026(9) -0.0317(14) -0.0108(10)
C11 0.0641(14) 0.0598(13) 0.0673(14) 0.0139(11) -0.0086(11) 0.0018(11)
C15 0.0613(14) 0.0448(11) 0.0703(15) 0.0110(10) 0.0058(12) -0.0123(10)
O8 0.0926(14) 0.1482(18) 0.0600(11) -0.0470(12) -0.0158(10) -0.0182(11)
C16 0.0598(13) 0.0672(13) 0.0557(13) -0.0030(10) -0.0095(11) -0.0147(11)
C10 0.0685(15) 0.0583(13) 0.0648(15) 0.0093(11) 0.0023(12) 0.0085(11)
C18 0.227(5) 0.119(3) 0.102(3) -0.060(3) 0.081(3) -0.034(2)
C14 0.0750(19) 0.108(2) 0.119(2) -0.0001(16) -0.0038(17) -0.0247(19)
C12 0.117(3) 0.192(4) 0.094(2) 0.056(3) -0.010(2) 0.051(2)
C17 0.107(2) 0.0736(15) 0.0561(14) -0.0243(15) 0.0029(14) -0.0100(12)
C20 0.201(5) 0.230(5) 0.145(4) 0.024(4) -0.028(4) 0.104(4)
C19 0.361(8) 0.261(6) 0.110(3) -0.248(6) 0.027(4) -0.034(3)
C13 0.095(2) 0.0793(19) 0.201(4) 0.0341(16) -0.047(2) -0.053(2)

loop_
_atom_type_symbol
_atom_type_description
_atom_type_scat_dispersion_real
_atom_type_scat_dispersion_imag
_atom_type_scat_source
C C 0.0033 0.0016 'International Tables Vol C Tables 4.2.6.8 and 6.1.1.4'
H H 0.0000 0.0000 'International Tables Vol C Tables 4.2.6.8 and 6.1.1.4'
N N 0.0061 0.0033 'International Tables Vol C Tables 4.2.6.8 and 6.1.1.4'
O O 0.0106 0.0060 'International Tables Vol C Tables 4.2.6.8 and 6.1.1.4'
P P 0.1023 0.0942 'International Tables Vol C Tables 4.2.6.8 and 6.1.1.4'

loop_
_geom_angle_atom_site_label_1
_geom_angle_atom_site_label_2
_geom_angle_atom_site_label_3
_geom_angle_site_symmetry_1
_geom_angle_site_symmetry_3
_geom_angle
O1 P1 O3 . . 113.85(8)
O1 P1 O6 . . 117.52(7)
O3 P1 O6 . . 101.92(8)
O1 P1 C8 . . 116.19(10)
O3 P1 C8 . . 106.95(9)
O6 P1 C8 . . 98.37(8)
C8 O2 C7 . . 111.57(13)
C5 N4 C3 . . 104.30(13)
C5 N5 C4 . . 105.98(13)
C5 N5 C6 . . 129.31(15)
C4 N5 C6 . . 124.70(15)
C21 O10 H10 . . 106.4(17)
C2 N1 H1C . . 118.2(13)
C2 N1 H1B . . 121.6(14)
H1C N1 H1B . . 119.5(19)
C15 O6 P1 . . 124.52(15)
C9 O3 P1 . . 122.53(14)
C4 C3 N4 . . 109.79(13)
C4 C3 C2 . . 116.20(15)
N4 C3 C2 . . 134.00(15)
C1 N2 C2 . . 118.43(15)
C1 N3 C4 . . 110.16(15)
N3 C4 N5 . . 126.26(14)
N3 C4 C3 . . 127.50(14)
N5 C4 C3 . . 106.24(14)
C10 O4 C9 . . 117.94(19)
C16 O7 C15 . . 117.27(18)
N4 C5 N5 . . 113.69(15)
N4 C5 H5 . . 125.8(11)
N5 C5 H5 . . 120.5(11)
N1 C2 N2 . . 118.11(15)
N1 C2 C3 . . 123.89(16)
N2 C2 C3 . . 118.00(14)
N5 C6 C7 . . 113.36(15)
N5 C6 H6A . . 106.7(12)
C7 C6 H6A . . 108.1(12)
N5 C6 H6B . . 104.9(12)
C7 C6 H6B . . 110.5(12)
H6A C6 H6B . . 113.5(17)
O2 C7 C6 . . 108.72(15)
O2 C7 H7A . . 108.3(11)
C6 C7 H7A . . 110.1(10)
O2 C7 H7B . . 105.4(11)
C6 C7 H7B . . 107.8(11)
H7A C7 H7B . . 116.2(15)
C21 C22 C22 . 2_745 113.30(19)
C21 C22 H22A . . 106.6(15)
C22 C22 H22A 2_745 . 111.2(15)
C21 C22 H22B . . 107.6(12)
C22 C22 H22B 2_745 . 109.4(12)
H22A C22 H22B . . 108.6(18)
O9 C21 O10 . . 122.58(16)
O9 C21 C22 . . 123.77(16)
O10 C21 C22 . . 113.65(15)
O2 C8 P1 . . 108.92(13)
O2 C8 H8A . . 112.5(14)
P1 C8 H8A . . 111.6(15)
O2 C8 H8B . . 111.4(14)
P1 C8 H8B . . 109.8(14)
H8A C8 H8B . . 102.5(19)
N3 C1 N2 . . 129.67(18)
N3 C1 H1A . . 115.2(12)
N2 C1 H1A . . 115.1(12)
O4 C9 O3 . . 107.72(17)
O4 C9 H9B . . 111.6(16)
O3 C9 H9B . . 104.5(16)
O4 C9 H9A . . 103.8(15)
O3 C9 H9A . . 108.4(14)
H9B C9 H9A . . 120(2)
C12 C11 C10 . . 109.1(2)
C12 C11 C13 . . 112.7(3)
C10 C11 C13 . . 108.6(2)
C12 C11 C14 . . 109.0(3)
C10 C11 C14 . . 110.11(19)
C13 C11 C14 . . 107.4(2)
O6 C15 O7 . . 109.46(17)
O6 C15 H15B . . 111.4(14)
O7 C15 H15B . . 106.6(14)
O6 C15 H15A . . 108.1(13)
O7 C15 H15A . . 103.0(13)
H15B C15 H15A . . 117.8(18)
O8 C16 O7 . . 121.8(2)
O8 C16 C17 . . 125.3(2)
O7 C16 C17 . . 112.77(19)
O5 C10 O4 . . 121.8(2)
O5 C10 C11 . . 125.9(2)
O4 C10 C11 . . 112.3(2)
C17 C18 H18A . . 109.5
C17 C18 H18B . . 109.5
H18A C18 H18B . . 109.5
C17 C18 H18C . . 109.5
H18A C18 H18C . . 109.5
H18B C18 H18C . . 109.5
C11 C14 H14A . . 109.5
C11 C14 H14B . . 109.5
H14A C14 H14B . . 109.5
C11 C14 H14C . . 109.5
H14A C14 H14C . . 109.5
H14B C14 H14C . . 109.5
C11 C12 H12A . . 109.5
C11 C12 H12B . . 109.5
H12A C12 H12B . . 109.5
C11 C12 H12C . . 109.5
H12A C12 H12C . . 109.5
H12B C12 H12C . . 109.5
C19 C17 C18 . . 114.6(3)
C19 C17 C16 . . 110.5(3)
C18 C17 C16 . . 112.3(2)
C19 C17 C20 . . 108.7(4)
C18 C17 C20 . . 104.0(4)
C16 C17 C20 . . 106.1(3)
C17 C20 H20A . . 109.5
C17 C20 H20B . . 109.5
H20A C20 H20B . . 109.5
C17 C20 H20C . . 109.5
H20A C20 H20C . . 109.5
H20B C20 H20C . . 109.5
C17 C19 H19A . . 109.5
C17 C19 H19B . . 109.5
H19A C19 H19B . . 109.5
C17 C19 H19C . . 109.5
H19A C19 H19C . . 109.5
H19B C19 H19C . . 109.5
C11 C13 H13A . . 109.5
C11 C13 H13B . . 109.5
H13A C13 H13B . . 109.5
C11 C13 H13C . . 109.5
H13A C13 H13C . . 109.5
H13B C13 H13C . . 109.5

loop_
_geom_bond_atom_site_label_1
_geom_bond_atom_site_label_2
_geom_bond_site_symmetry_2
_geom_bond_distance
P1 O1 . 1.4562(13)
P1 O3 . 1.5760(13)
P1 O6 . 1.5794(13)
P1 C8 . 1.787(2)
O2 C8 . 1.413(2)
O2 C7 . 1.424(2)
N4 C5 . 1.314(2)
N4 C3 . 1.383(2)
N5 C5 . 1.354(2)
N5 C4 . 1.3707(19)
N5 C6 . 1.464(2)
O10 C21 . 1.309(2)
O10 H10 . 0.84(3)
N1 C2 . 1.328(2)
N1 H1C . 0.81(2)
N1 H1B . 0.79(2)
O6 C15 . 1.413(2)
O3 C9 . 1.415(2)
C3 C4 . 1.383(2)
C3 C2 . 1.411(2)
N2 C1 . 1.337(2)
N2 C2 . 1.341(2)
N3 C1 . 1.327(2)
N3 C4 . 1.338(2)
O4 C10 . 1.337(2)
O4 C9 . 1.411(2)
O7 C16 . 1.349(3)
O7 C15 . 1.420(3)
C5 H5 . 0.990(19)
C6 C7 . 1.497(3)
C6 H6A . 0.90(2)
C6 H6B . 0.93(2)
C7 H7A . 1.012(19)
C7 H7B . 1.02(2)
C22 C21 . 1.490(2)
C22 C22 2_745 1.507(3)
C22 H22A . 0.93(3)
C22 H22B . 1.00(2)
C21 O9 . 1.200(2)
C8 H8A . 0.93(2)
C8 H8B . 0.95(2)
C1 H1A . 0.96(2)
O5 C10 . 1.179(3)
C9 H9B . 1.04(3)
C9 H9A . 0.99(3)
C11 C12 . 1.504(4)
C11 C10 . 1.508(3)
C11 C13 . 1.518(4)
C11 C14 . 1.538(4)
C15 H15B . 0.96(2)
C15 H15A . 1.05(2)
O8 C16 . 1.186(3)
C16 C17 . 1.501(3)
C18 C17 . 1.490(4)
C18 H18A . 0.9600
C18 H18B . 0.9600
C18 H18C . 0.9600
C14 H14A . 0.9600
C14 H14B . 0.9600
C14 H14C . 0.9600
C12 H12A . 0.9600
C12 H12B . 0.9600
C12 H12C . 0.9600
C17 C19 . 1.471(5)
C17 C20 . 1.539(5)
C20 H20A . 0.9600
C20 H20B . 0.9600
C20 H20C . 0.9600
C19 H19A . 0.9600
C19 H19B . 0.9600
C19 H19C . 0.9600
C13 H13A . 0.9600
C13 H13B . 0.9600
C13 H13C . 0.9600

loop_
_geom_hbond_atom_site_label_D
_geom_hbond_atom_site_label_H
_geom_hbond_atom_site_label_A
_geom_hbond_site_symmetry_A
_geom_hbond_distance_DH
_geom_hbond_distance_HA
_geom_hbond_distance_DA
_geom_hbond_angle_DHA
N1 H1C O1 1_645 0.812(19) 2.14(2) 2.941(2) 170.16(18)
N1 H1B O9 . 0.79(2) 2.05(2) 2.842(2) 175(2)
O10 H10 N4 . 0.84(2) 1.91(2) 2.734(2) 166(2)
